data_2004527
loop_
_publ_author_name
'Husebye, S.'
'Kudis, S.'
'Lindeman, S. V.'

_publ_section_title
;
 Bis(diethyldithiocarbamato)(iodo)(4-methoxyphenyl)tellurium(IV),
 <i>p</i>-MeOC~6~H~4~Te(Et~2~NCS~2~)~2~I, and its Isomorphous Partially
 Bromine-Replaced Analogue,
 <i>p</i>-MeOC~6~H~4~Te(Et~2~NCS~2~)~2~Br~0.41~I~0.59~
;
_journal_issue 2
_journal_name_full 'Acta Crystallographica Section C'
_journal_page_first 424
_journal_page_last 429
_journal_paper_doi 10.1107/S0108270195004902
_journal_volume 52
_journal_year 1996
_chemical_formula_sum 'C17 H27 Br0.41 I0.59 N2 O S4 Te'
_chemical_formula_weight 638.88
_chemical_melting_point .166E-166
_chemical_name_systematic
;
 (0.41Bromo/0.59Iodo)bis(diethyldithiocarbamato)-4-methoxyphenyltellurium(IV)
;
_space_group_IT_number 14
_symmetry_cell_setting monoclinic
_symmetry_space_group_name_Hall '-P 2yn'
_symmetry_space_group_name_H-M 'P 1 21/n 1'
_audit_creation_method SHELXL
_cell_angle_alpha 90.00
_cell_angle_beta 90.630(10)
_cell_angle_gamma 90.00
_cell_formula_units_Z 4
_cell_length_a 10.0600(10)
_cell_length_b 14.363(2)
_cell_length_c 16.705(4)
_cell_measurement_reflns_used 24
_cell_measurement_temperature 293(2)
_cell_measurement_theta_max 15.2
_cell_measurement_theta_min 12.3
_cell_volume 2413.6(7)
_computing_structure_refinement 'SHELXL93 (Sheldrick, 1993)'
_computing_structure_solution 'SHELXS86 (Sheldrick, 1985)'
_diffrn_ambient_temperature 293(2)
_diffrn_measurement_device 'Enraf-Nonius CAD4'
_diffrn_measurement_method \w/1.3\q
_diffrn_radiation_monochromator graphite
_diffrn_radiation_source 'fine-focus sealed tube'
_diffrn_radiation_type MoK\a
_diffrn_radiation_wavelength 0.71069
_diffrn_reflns_av_R_equivalents 0.0295
_diffrn_reflns_av_sigmaI/netI 0.0532
_diffrn_reflns_limit_h_max 14
_diffrn_reflns_limit_h_min -14
_diffrn_reflns_limit_k_max 20
_diffrn_reflns_limit_k_min 0
_diffrn_reflns_limit_l_max 23
_diffrn_reflns_limit_l_min 0
_diffrn_reflns_number 7362
_diffrn_reflns_theta_max 29.97
_diffrn_reflns_theta_min 3.09
_diffrn_standards_decay_% 9.0
_diffrn_standards_interval_time 120
_diffrn_standards_number 3
_exptl_absorpt_coefficient_mu 3.022
_exptl_absorpt_correction_T_max .527
_exptl_absorpt_correction_T_min .270
_exptl_absorpt_correction_type 'numerical (Gaussian method)'
_exptl_crystal_colour orange
_exptl_crystal_density_diffrn 1.758
_exptl_crystal_description 'well formed prism'
_exptl_crystal_F_000 1250
_exptl_crystal_size_max 0.34
_exptl_crystal_size_mid 0.30
_exptl_crystal_size_min 0.22
_refine_diff_density_max 0.795
_refine_diff_density_min -0.702
_refine_ls_extinction_method none
_refine_ls_goodness_of_fit_all 1.097
_refine_ls_goodness_of_fit_obs 1.212
_refine_ls_hydrogen_treatment ' H atoms riding and rotating model with fixed U~iso~'
_refine_ls_matrix_type full
_refine_ls_number_parameters 248
_refine_ls_number_reflns 6958
_refine_ls_number_restraints 1
_refine_ls_restrained_S_all 1.399
_refine_ls_restrained_S_obs 1.214
_refine_ls_R_factor_all 0.0824
_refine_ls_R_factor_obs 0.0435
_refine_ls_shift/esd_max 0.015
_refine_ls_shift/esd_mean 0.001
_refine_ls_structure_factor_coef Fsqd
_refine_ls_weighting_scheme
; calc w = 1/[\s^2^(F~o~^2^) + (0.0289P)^2^ + 7.1090P]
  where P = (F~o~^2^ + 2F~c~^2^)/3
;
_refine_ls_wR_factor_all 0.1337
_refine_ls_wR_factor_obs 0.0973
_reflns_number_observed 4946
_reflns_number_total 7003
_reflns_observed_criterion >2sigma(I)
_cod_data_source_file na1148.cif
_cod_data_source_block 3
_cod_original_cell_volume 2413.5(7)
_cod_original_sg_symbol_H-M 'P 21/n'
_cod_database_code 2004527

loop_
_symmetry_equiv_pos_as_xyz
'x, y, z'
'-x+1/2, y+1/2, -z+1/2'
'-x, -y, -z'
'x-1/2, -y-1/2, z-1/2'

loop_
_atom_site_aniso_label
_atom_site_aniso_U_11
_atom_site_aniso_U_22
_atom_site_aniso_U_33
_atom_site_aniso_U_12
_atom_site_aniso_U_13
_atom_site_aniso_U_23
Te1 0.03504(13) 0.03476(14) 0.03855(15) 0.00096(11) 0.00062(10) 0.000030(10)
I1 0.0640(7) 0.0277(6) 0.0530(5) 0.0118(8) 0.0095(5) 0.0043(8)
Br1 0.0718(14) 0.0213(9) 0.0519(11) 0.0189(14) 0.0161(8) 0.0069(15)
S1 0.0504(7) 0.0353(6) 0.0575(7) 0.0001(5) -0.0094(6) 0.0029(5)
S2 0.0535(7) 0.0422(6) 0.0617(8) 0.0080(5) -0.0165(6) -0.0061(6)
S3 0.0438(6) 0.0436(6) 0.0573(7) 0.0081(5) -0.0024(5) 0.0030(5)
S4 0.0415(6) 0.0485(7) 0.0768(10) -0.0025(5) -0.0078(6) -0.0005(6)
O1 0.098(3) 0.068(3) 0.047(2) -0.004(2) 0.019(2) -0.008(2)
N1 0.057(3) 0.049(3) 0.076(3) -0.005(2) -0.025(2) -0.003(2)
N2 0.034(2) 0.071(3) 0.068(3) 0.009(2) -0.005(2) 0.003(2)
C1 0.044(2) 0.044(2) 0.045(3) -0.004(2) -0.003(2) 0.003(2)
C2 0.047(3) 0.073(4) 0.080(4) -0.007(3) -0.024(3) 0.002(3)
C3 0.082(5) 0.076(4) 0.075(5) 0.004(4) -0.029(4) -0.004(4)
C6 0.038(2) 0.059(3) 0.046(3) 0.007(2) 0.004(2) 0.001(2)
C7 0.038(3) 0.097(5) 0.091(5) 0.005(3) -0.012(3) 0.002(4)
C8 0.081(5) 0.118(7) 0.116(7) -0.020(5) -0.030(5) -0.015(6)
C9 0.051(3) 0.087(5) 0.068(4) 0.020(3) -0.007(3) 0.010(3)
C10 0.078(5) 0.099(6) 0.104(6) 0.041(4) 0.014(4) 0.014(5)
C11 0.035(2) 0.044(2) 0.038(2) 0.001(2) -0.002(2) 0.001(2)
C12 0.045(2) 0.041(2) 0.045(3) 0.002(2) 0.004(2) 0.002(2)
C13 0.048(3) 0.045(3) 0.043(3) 0.006(2) 0.004(2) 0.006(2)
C14 0.051(3) 0.057(3) 0.039(2) 0.001(2) 0.005(2) -0.005(2)
C15 0.092(4) 0.044(3) 0.048(3) -0.005(3) 0.008(3) -0.010(2)
C16 0.066(3) 0.045(3) 0.047(3) -0.010(2) 0.008(2) -0.004(2)
C17 0.110(6) 0.082(5) 0.048(3) -0.002(4) 0.031(4) 0.001(3)

loop_
_atom_site_label
_atom_site_occupancy
_atom_site_fract_x
_atom_site_fract_y
_atom_site_fract_z
_atom_site_U_iso_or_equiv
_atom_site_thermal_displace_type
_atom_site_calc_flag
_atom_site_refinement_flags
_atom_site_disorder_group
_atom_site_type_symbol
Te1 1 .07756(3) .59273(2) .89269(2) .03612(8) Uani d D . Te
I1 .59 .0961(4) .37600(9) .9248(3) .0481(3) Uani d PD . I
Br1 .41 .0873(10) .3944(2) .9258(6) .0482(7) Uani d P . Br
S1 1 .19602(13) .75076(8) .92758(8) .0478(3) Uani d . . S
S2 1 .32506(14) .57135(9) .95857(9) .0526(3) Uani d . . S
S3 1 -.08385(12) .71828(9) .83189(8) .0483(3) Uani d . . S
S4 1 -0.14804(13) .51882(10) .83256(10) .0557(3) Uani d . . S
O1 1 .3343(5) .5448(3) .5539(2) .0712(12) Uani d . . O
N1 1 .4230(5) .7324(3) 1.0092(3) .0608(12) Uani d . . N
N2 1 -0.3113(4) .6486(4) .7755(3) .0578(12) Uani d . . N
C1 1 .3265(5) .6889(3) .9691(3) .0445(10) Uani d . . C
C2 1 .5355(6) .6816(5) 1.0440(4) .067(2) Uani d . . C
H2A 1 .6121(6) .7215(5) 1.0448(4) .060 Uiso d R . H
H2B 1 .5551(6) .6295(5) 1.0101(4) .060 Uiso d R . H
C3 1 .5102(7) .6468(5) 1.1267(4) .078(2) Uani d . . C
H3A 1 .5847(19) .610(2) 1.1451(10) .080 Uiso d R . H
H3B 1 .499(4) .6986(5) 1.1628(6) .080 Uiso d R . H
H3C 1 .431(2) .609(2) 1.1273(6) .080 Uiso d R . H
C4 .70 .4356(9) .8326(6) 1.0117(6) .059(2) Uiso d P 1 C
H4A .70 .3893(9) .8589(6) .9665(6) .060 Uiso d PR 1 H
H4B .70 .5274(9) .8504(6) 1.0086(6) .060 Uiso d PR 1 H
C4' .30 .387(2) .8323(15) 1.0502(15) .063(5) Uiso d P 2 C
H4'A .30 .410(2) .8344(15) 1.1061(15) .060 Uiso d PR 2 H
H4'B .30 .294(2) .8461(15) 1.0425(15) .060 Uiso d PR 2 H
C5 .70 .3775(13) .8710(10) 1.0858(8) .100(4) Uiso d P 1 C
H5A .70 .378(5) .9384(10) 1.0858(17) .080 Uiso d PR 1 H
H5B .70 .287(2) .850(3) 1.0908(19) .080 Uiso d PR 1 H
H5C .70 .429(4) .849(3) 1.1312(8) .080 Uiso d PR 1 H
C5' .30 .469(3) .9056(19) 1.0084(16) .086(7) Uiso d P 2 C
H5'A .30 .430(6) .969(3) 1.004(7) .080 Uiso d PR 2 H
H5'B .30 .560(5) .914(7) 1.030(5) .080 Uiso d PR 2 H
H5'C .30 .481(12) .882(5) .952(3) .080 Uiso d PR 2 H
C6 1 -0.1947(5) .6297(4) .8093(3) .0477(11) Uani d . . C
C7 1 -0.4121(6) .5746(5) .7650(5) .075(2) Uani d . . C
H7A 1 -0.4986(6) .6027(5) .7638(5) .060 Uiso d R . H
H7B 1 -0.4084(6) .5334(5) .8102(5) .060 Uiso d R . H
C8 1 -0.3944(8) .5183(7) .6903(6) .105(3) Uani d . . C
H8A 1 -0.456(3) .4668(17) .6902(12) .080 Uiso d R . H
H8B 1 -0.411(4) .5567(10) .6439(6) .080 Uiso d R . H
H8C 1 -0.3049(15) .494(3) .6876(13) .080 Uiso d R . H
C9 1 -0.3484(6) .7431(5) .7512(4) .069(2) Uani d . . C
H9A 1 -0.4025(6) .7391(5) .7037(4) .060 Uiso d R . H
H9B 1 -0.2700(6) .7778(5) .7384(4) .060 Uiso d R . H
C10 1 -0.4247(8) .7928(6) .8147(5) .093(2) Uani d . . C
H10A 1 -0.447(4) .8545(11) .7964(11) .080 Uiso d R . H
H10B 1 -0.506(2) .7599(16) .8264(18) .080 Uiso d R . H
H10C 1 -0.3710(17) .797(3) .8626(9) .080 Uiso d R . H
C11 1 .1683(4) .5803(3) .7772(3) .0388(9) Uani d . . C
C12 1 .2113(5) .6576(3) .7367(3) .0437(10) Uani d . . C
H12A 1 .2020(5) .7181(3) .7603(3) .060 Uiso d R . H
C13 1 .2689(5) .6488(3) .6612(3) .0450(11) Uani d . . C
H13A 1 .3002(5) .7028(3) .6333(3) .060 Uiso d R . H
C14 1 .2800(5) .5618(4) .6274(3) .0490(11) Uani d . . C
C15 1 .2385(7) .4850(4) .6683(3) .0614(15) Uani d . . C
H15A 1 .2491(7) .4245(4) .6449(3) .060 Uiso d R . H
C16 1 .1807(6) .4931(4) .7430(3) .0525(12) Uani d . . C
H16A 1 .1496(6) .4389(4) .7708(3) .060 Uiso d R . H
C17 1 .3855(8) .6203(5) .5101(4) .080(2) Uani d . . C
H17A 1 .421(4) .5986(6) .4600(12) .080 Uiso d R . H
H17B 1 .3160(12) .6648(14) .499(2) .080 Uiso d R . H
H17C 1 .456(3) .6501(18) .5404(11) .080 Uiso d R . H

loop_
_atom_type_symbol
_atom_type_description
_atom_type_scat_dispersion_real
_atom_type_scat_dispersion_imag
_atom_type_scat_source
C C 0.0033 0.0016 'International Tables Vol C Tables 4.2.6.8 and 6.1.1.4'
H H 0.0000 0.0000 'International Tables Vol C Tables 4.2.6.8 and 6.1.1.4'
N N 0.0061 0.0033 'International Tables Vol C Tables 4.2.6.8 and 6.1.1.4'
O O 0.0106 0.0060 'International Tables Vol C Tables 4.2.6.8 and 6.1.1.4'
S S 0.1246 0.1234 'International Tables Vol C Tables 4.2.6.8 and 6.1.1.4'
Br Br -0.2901 2.4595 'International Tables Vol C Tables 4.2.6.8 and 6.1.1.4'
Te Te -0.5308 1.6751 'International Tables Vol C Tables 4.2.6.8 and 6.1.1.4'
I I -0.4742 1.8119 'International Tables Vol C Tables 4.2.6.8 and 6.1.1.4'

loop_
_geom_angle_atom_site_label_1
_geom_angle_atom_site_label_2
_geom_angle_atom_site_label_3
_geom_angle_site_symmetry_1
_geom_angle_site_symmetry_3
_geom_angle
_geom_angle_publ_flag
C11 Te1 S3 . . 88.70(10) yes
C11 Te1 S1 . . 94.30(10) yes
S3 Te1 S1 . . 76.66(4) yes
C11 Te1 S4 . . 89.80(10) yes
S3 Te1 S4 . . 67.09(4) yes
S1 Te1 S4 . . 143.41(4) yes
C11 Te1 S2 . . 87.60(10) yes
S3 Te1 S2 . . 142.34(4) yes
S1 Te1 S2 . . 66.29(4) yes
S4 Te1 S2 . . 150.30(4) yes
C11 Te1 Br1 . . 94.4(2) yes
S3 Te1 Br1 . . 140.1(2) yes
S1 Te1 Br1 . . 142.3(2) yes
S4 Te1 Br1 . . 73.2(2) yes
S2 Te1 Br1 . . 77.5(2) yes
C11 Te1 I1 . . 92.60(10) yes
S3 Te1 I1 . . 140.98(9) yes
S1 Te1 I1 . . 141.90(9) yes
S4 Te1 I1 . . 73.92(9) yes
S2 Te1 I1 . . 76.65(8) yes
Br1 Te1 I1 . . 1.9(3) yes
C11 Te1 Br1 . 3_567 176.3(2) yes
S3 Te1 Br1 . 3_567 90.10(10) yes
S1 Te1 Br1 . 3_567 88.90(10) yes
S4 Te1 Br1 . 3_567 86.4(2) yes
S2 Te1 Br1 . 3_567 95.5(2) yes
Br1 Te1 Br1 . 3_567 84.3(2) yes
I1 Te1 Br1 . 3_567 86.11(9) yes
C11 Te1 I1 . 3_567 174.90(10) yes
S3 Te1 I1 . 3_567 86.41(6) yes
S1 Te1 I1 . 3_567 85.79(6) yes
S4 Te1 I1 . 3_567 87.11(8) yes
S2 Te1 I1 . 3_567 97.06(8) yes
Br1 Te1 I1 . 3_567 88.6(2) yes
I1 Te1 I1 . 3_567 90.42(8) yes
Br1 Te1 I1 3_567 3_567 4.35(6) yes
Te1 I1 Te1 . 3_567 89.58(8) yes
Te1 Br1 Te1 . 3_567 95.7(2) yes
C1 S1 Te1 . . 89.2(2) yes
C1 S2 Te1 . . 86.4(2) yes
C6 S3 Te1 . . 88.5(2) yes
C6 S4 Te1 . . 86.9(2) yes
C14 O1 C17 . . 118.7(5) yes
C1 N1 C4 . . 123.1(5) yes
C1 N1 C2 . . 121.6(5) yes
C4 N1 C2 . . 114.7(5) yes
C1 N1 C4' . . 117.5(9) yes
C2 N1 C4' . . 116.5(9) yes
C6 N2 C9 . . 122.0(5) yes
C6 N2 C7 . . 120.4(5) yes
C9 N2 C7 . . 117.5(5) yes
N1 C1 S2 . . 121.7(4) yes
N1 C1 S1 . . 120.6(4) yes
S2 C1 S1 . . 117.7(3) yes
N1 C2 C3 . . 113.3(6) yes
N1 C4 C5 . . 111.1(9) yes
C5' C4' N1 . . 107(2) yes
N2 C6 S4 . . 122.0(4) yes
N2 C6 S3 . . 120.5(4) yes
S4 C6 S3 . . 117.5(3) yes
N2 C7 C8 . . 113.5(6) yes
N2 C9 C10 . . 112.2(6) yes
C12 C11 C16 . . 119.9(4) yes
C12 C11 Te1 . . 121.0(3) yes
C16 C11 Te1 . . 119.1(3) yes
C11 C12 C13 . . 120.5(5) yes
C14 C13 C12 . . 119.2(5) yes
C15 C14 O1 . . 115.6(5) yes
C15 C14 C13 . . 120.1(5) yes
O1 C14 C13 . . 124.3(5) yes
C14 C15 C16 . . 121.1(5) yes
C11 C16 C15 . . 119.1(5) yes

loop_
_geom_bond_atom_site_label_1
_geom_bond_atom_site_label_2
_geom_bond_site_symmetry_2
_geom_bond_distance
_geom_bond_publ_flag
Te1 C11 . 2.151(4) yes
Te1 S3 . 2.6240(10) yes
Te1 S1 . 2.6260(10) yes
Te1 S4 . 2.6900(10) yes
Te1 S2 . 2.7280(10) yes
Te1 Br1 . 2.904(3) yes
Te1 I1 . 3.1640(10) yes
Te1 Br1 3_567 3.476(9) yes
Te1 I1 3_567 3.558(4) yes
I1 Te1 3_567 3.558(4) ?
Br1 Te1 3_567 3.476(9) ?
S1 C1 . 1.725(5) yes
S2 C1 . 1.697(5) yes
S3 C6 . 1.731(6) yes
S4 C6 . 1.704(5) yes
O1 C14 . 1.371(6) yes
O1 C17 . 1.409(8) yes
N1 C1 . 1.329(6) yes
N1 C4 . 1.450(10) yes
N1 C2 . 1.461(7) yes
N1 C4' . 1.63(2) yes
N2 C6 . 1.325(6) yes
N2 C9 . 1.464(8) yes
N2 C7 . 1.478(8) yes
C2 C3 . 1.494(9) yes
C4 C5 . 1.480(10) yes
C4' C5' . 1.51(3) yes
C7 C8 . 1.500(10) yes
C9 C10 . 1.497(9) yes
C11 C12 . 1.372(6) yes
C11 C16 . 1.383(7) yes
C12 C13 . 1.398(7) yes
C13 C14 . 1.377(7) yes
C14 C15 . 1.364(8) yes
C15 C16 . 1.388(8) yes

loop_
_geom_torsion_atom_site_label_1
_geom_torsion_atom_site_label_2
_geom_torsion_atom_site_label_3
_geom_torsion_atom_site_label_4
_geom_torsion_site_symmetry_1
_geom_torsion_site_symmetry_4
_geom_torsion
_geom_torsion_publ_flag
C11 Te1 I1 Te1 . 3_567 -175.90(10) yes
S3 Te1 I1 Te1 . 3_567 -84.81(14) ?
S1 Te1 I1 Te1 . 3_567 83.70(13) ?
S4 Te1 I1 Te1 . 3_567 -86.87(8) ?
S2 Te1 I1 Te1 . 3_567 97.16(8) ?
Br1 Te1 I1 Te1 . 3_567 -20.(9) ?
Br1 Te1 I1 Te1 3_567 3_567 0.5(2) ?
I1 Te1 I1 Te1 3_567 3_567 0.0 ?
C11 Te1 Br1 Te1 . 3_567 -176.5(2) ?
S3 Te1 Br1 Te1 . 3_567 -83.3(3) ?
S1 Te1 Br1 Te1 . 3_567 80.7(3) ?
S4 Te1 Br1 Te1 . 3_567 -88.0(2) ?
S2 Te1 Br1 Te1 . 3_567 96.9(2) ?
I1 Te1 Br1 Te1 . 3_567 159.(9) ?
Br1 Te1 Br1 Te1 3_567 3_567 0.0 ?
I1 Te1 Br1 Te1 3_567 3_567 -0.6(3) ?
C11 Te1 S1 C1 . . -89.5(2) ?
S3 Te1 S1 C1 . . -177.1(2) ?
S4 Te1 S1 C1 . . 175.0(2) ?
S2 Te1 S1 C1 . . -4.0(2) yes
Br1 Te1 S1 C1 . . 13.3(3) ?
I1 Te1 S1 C1 . . 10.3(2) ?
Br1 Te1 S1 C1 3_567 . 92.5(2) ?
I1 Te1 S1 C1 3_567 . 95.6(2) ?
C11 Te1 S2 C1 . . 99.8(2) ?
S3 Te1 S2 C1 . . 15.1(2) ?
S1 Te1 S2 C1 . . 4.1(2) yes
S4 Te1 S2 C1 . . -174.8(2) ?
Br1 Te1 S2 C1 . . -165.2(3) ?
I1 Te1 S2 C1 . . -166.9(2) ?
Br1 Te1 S2 C1 3_567 . -82.3(2) ?
I1 Te1 S2 C1 3_567 . -78.2(2) ?
C11 Te1 S3 C6 . . 91.2(2) ?
S1 Te1 S3 C6 . . -174.1(2) ?
S4 Te1 S3 C6 . . 0.8(2) yes
S2 Te1 S3 C6 . . 175.5(2) ?
Br1 Te1 S3 C6 . . -4.0(3) ?
I1 Te1 S3 C6 . . -1.3(2) ?
Br1 Te1 S3 C6 3_567 . -85.3(2) ?
I1 Te1 S3 C6 3_567 . -87.5(2) ?
C11 Te1 S4 C6 . . -89.5(2) ?
S3 Te1 S4 C6 . . -0.9(2) yes
S1 Te1 S4 C6 . . 7.5(2) ?
S2 Te1 S4 C6 . . -174.3(2) ?
Br1 Te1 S4 C6 . . 175.9(3) ?
I1 Te1 S4 C6 . . 177.7(2) ?
Br1 Te1 S4 C6 3_567 . 90.8(2) ?
I1 Te1 S4 C6 3_567 . 86.5(2) ?
C4 N1 C1 S2 . . 172.7(6) yes
C2 N1 C1 S2 . . 2.2(8) yes
C4' N1 C1 S2 . . -153.0(10) yes
C4 N1 C1 S1 . . -8.6(9) yes
C2 N1 C1 S1 . . -179.1(5) yes
C4' N1 C1 S1 . . 25.0(10) yes
Te1 S2 C1 N1 . . 172.3(5) ?
Te1 S2 C1 S1 . . -6.4(3) yes
Te1 S1 C1 N1 . . -172.1(4) ?
Te1 S1 C1 S2 . . 6.6(3) yes
C1 N1 C2 C3 . . -87.8(7) yes
C4 N1 C2 C3 . . 100.9(7) ?
C4' N1 C2 C3 . . 67.8(11) ?
C1 N1 C4 C5 . . 97.9(9) yes
C2 N1 C4 C5 . . -91.0(9) ?
C1 N1 C4' C5' . . -115(2) yes
C2 N1 C4' C5' . . 88.5(17) ?
C9 N2 C6 S4 . . -176.4(4) yes
C7 N2 C6 S4 . . 6.9(8) yes
C9 N2 C6 S3 . . 3.9(7) yes
C7 N2 C6 S3 . . -172.7(5) yes
Te1 S4 C6 N2 . . -178.3(4) ?
Te1 S4 C6 S3 . . 1.3(3) yes
Te1 S3 C6 N2 . . 178.3(4) ?
Te1 S3 C6 S4 . . -1.4(3) yes
C6 N2 C7 C8 . . -84.9(8) yes
C9 N2 C7 C8 . . 98.3(7) ?
C6 N2 C9 C10 . . -94.0(7) yes
C7 N2 C9 C10 . . 82.8(7) ?
S3 Te1 C11 C12 . . 51.2(4) yes
S1 Te1 C11 C12 . . -25.3(4) yes
S4 Te1 C11 C12 . . 118.3(4) yes
S2 Te1 C11 C12 . . -91.3(4) yes
Br1 Te1 C11 C12 . . -168.6(4) yes
I1 Te1 C11 C12 . . -167.8(4) yes
Br1 Te1 C11 C12 3_567 . 122.(2) ?
I1 Te1 C11 C12 3_567 . 65.3(16) ?
S3 Te1 C11 C16 . . -127.6(4) yes
S1 Te1 C11 C16 . . 155.9(4) yes
S4 Te1 C11 C16 . . -60.5(4) yes
S2 Te1 C11 C16 . . 89.9(4) yes
Br1 Te1 C11 C16 . . 12.6(4) yes
I1 Te1 C11 C16 . . 13.4(4) yes
Br1 Te1 C11 C16 3_567 . -57.(2) ?
I1 Te1 C11 C16 3_567 . -113.5(14) ?
C16 C11 C12 C13 . . -0.6(7) ?
Te1 C11 C12 C13 . . -179.3(4) ?
C11 C12 C13 C14 . . 1.1(7) ?
C17 O1 C14 C15 . . -176.8(6) yes
C17 O1 C14 C13 . . 1.6(9) yes
C12 C13 C14 C15 . . -1.8(8) ?
C12 C13 C14 O1 . . 179.9(5) ?
O1 C14 C15 C16 . . -179.4(6) ?
C13 C14 C15 C16 . . 2.1(9) ?
C12 C11 C16 C15 . . 0.8(8) ?
Te1 C11 C16 C15 . . 179.6(4) ?
C14 C15 C16 C11 . . -1.6(9) ?
